data_7102918
loop_
_publ_author_name
'Yu, Joanne O'
'Browning, C Scott'
'Farrar, David H'

_publ_section_title
;
 Tris-2-(3-methylindolyl)phosphine as an anion receptor.
;
_journal_issue 8
_journal_name_full 'Chemical communications (Cambridge, England)'
_journal_page_first 1020
_journal_page_last 1022
_journal_paper_doi 10.1039/b714889e
_journal_year 2008
_chemical_formula_moiety 'C39 H32 Cu N5 P, B F4'
_chemical_formula_sum 'C39 H32 B Cu F4 N5 P'
_chemical_formula_weight 752.02
_chemical_name_systematic
;
?
;
_space_group_IT_number 2
_symmetry_cell_setting triclinic
_symmetry_space_group_name_Hall '-P 1'
_symmetry_space_group_name_H-M 'P -1'
_atom_sites_solution_hydrogens geom
_atom_sites_solution_primary direct
_atom_sites_solution_secondary difmap
_audit_creation_method SHELXL-97
_cell_angle_alpha 68.866(2)
_cell_angle_beta 70.427(2)
_cell_angle_gamma 72.803(2)
_cell_formula_units_Z 2
_cell_length_a 12.1112(4)
_cell_length_b 12.1741(4)
_cell_length_c 13.4482(6)
_cell_measurement_reflns_used 7821
_cell_measurement_temperature 150(1)
_cell_measurement_theta_max 27.5
_cell_measurement_theta_min 2.6
_cell_volume 1707.76(11)
_computing_cell_refinement 'Denzo-SMN (Otwinowski & Minor, 1997)'
_computing_data_collection 'Collect (Nonius BV, 1997-2002)'
_computing_data_reduction Denzo-SMN
_computing_molecular_graphics 'SHELXTL V6.12'
_computing_publication_material 'SHELXTL V6.12'
_computing_structure_refinement 'SHELXTL V6.12'
_computing_structure_solution 'SHELXTL V6.12 (Sheldrick, 2001)'
_diffrn_ambient_temperature 150(1)
_diffrn_detector_area_resol_mean 9
_diffrn_measured_fraction_theta_full 0.987
_diffrn_measured_fraction_theta_max 0.987
_diffrn_measurement_device_type 'Nonius KappaCCD'
_diffrn_measurement_method '\f scans and \w scans with \k offsets'
_diffrn_radiation_monochromator graphite
_diffrn_radiation_source 'fine-focus sealed tube'
_diffrn_radiation_type MoK\a
_diffrn_radiation_wavelength 0.71073
_diffrn_reflns_av_R_equivalents 0.1151
_diffrn_reflns_av_sigmaI/netI 0.2168
_diffrn_reflns_limit_h_max 15
_diffrn_reflns_limit_h_min -15
_diffrn_reflns_limit_k_max 15
_diffrn_reflns_limit_k_min -15
_diffrn_reflns_limit_l_max 17
_diffrn_reflns_limit_l_min -15
_diffrn_reflns_number 18062
_diffrn_reflns_theta_full 27.52
_diffrn_reflns_theta_max 27.52
_diffrn_reflns_theta_min 2.78
_diffrn_standards_decay_% 0
_diffrn_standards_number 0
_exptl_absorpt_coefficient_mu 0.746
_exptl_absorpt_correction_T_max 0.950
_exptl_absorpt_correction_T_min 0.564
_exptl_absorpt_correction_type multi-scan
_exptl_absorpt_process_details
;
multi-scan from symmetry-related measurements
Sortav (Blessing 1995)
;
_exptl_crystal_colour yellow
_exptl_crystal_density_diffrn 1.462
_exptl_crystal_density_method 'not measured'
_exptl_crystal_description cubes
_exptl_crystal_F_000 772
_exptl_crystal_size_max 0.26
_exptl_crystal_size_mid 0.20
_exptl_crystal_size_min 0.10
_refine_diff_density_max 0.575
_refine_diff_density_min -0.731
_refine_diff_density_rms 0.086
_refine_ls_extinction_method none
_refine_ls_goodness_of_fit_ref 1.042
_refine_ls_hydrogen_treatment constr
_refine_ls_matrix_type full
_refine_ls_number_parameters 463
_refine_ls_number_reflns 7758
_refine_ls_number_restraints 0
_refine_ls_restrained_S_all 1.042
_refine_ls_R_factor_all 0.1176
_refine_ls_R_factor_gt 0.0549
_refine_ls_shift/su_max 0.001
_refine_ls_shift/su_mean 0.000
_refine_ls_structure_factor_coef Fsqd
_refine_ls_weighting_details 'calc w=1/[\s^2^(Fo^2^)+(0.0722P)^2^+0.0164P] where P=(Fo^2^+2Fc^2^)/3'
_refine_ls_weighting_scheme calc
_refine_ls_wR_factor_gt 0.1299
_refine_ls_wR_factor_ref 0.1534
_reflns_number_gt 4903
_reflns_number_total 7758
_reflns_threshold_expression I>2\s(I)
_cod_data_source_file b714889e.txt
_cod_data_source_block k0775_(Compound_3)
_cod_depositor_comments
;
The following automatic conversions were performed:
'_symmetry_cell_setting' value 'Triclinic' changed to 'triclinic'
according to '/home/saulius/struct/CIF-dictionaries/cif_core.dic'
dictionary named 'cif_core.dic' version 2.4.1 from 2010-06-29.

Automatic conversion script
Id: cif_fix_enum 1527 2010-12-29 10:47:43Z saulius 
;
_cod_database_code 7102918

loop_
_symmetry_equiv_pos_as_xyz
'x, y, z'
'-x, -y, -z'

loop_
_atom_site_label
_atom_site_type_symbol
_atom_site_fract_x
_atom_site_fract_y
_atom_site_fract_z
_atom_site_U_iso_or_equiv
_atom_site_adp_type
_atom_site_occupancy
_atom_site_symmetry_multiplicity
_atom_site_calc_flag
_atom_site_refinement_flags
_atom_site_disorder_assembly
_atom_site_disorder_group
Cu1 Cu 0.44898(3) 0.79639(3) 0.38141(3) 0.03069(15) Uani 1 1 d . . .
P1 P 0.34667(7) 0.97700(7) 0.32920(7) 0.02314(19) Uani 1 1 d . . .
N1 N 0.4288(2) 1.1794(2) 0.1708(2) 0.0263(6) Uani 1 1 d . . .
H1 H 0.3633 1.2048 0.1475 0.032 Uiso 1 1 calc R . .
N11 N 0.1806(2) 1.1145(2) 0.2070(2) 0.0250(6) Uani 1 1 d . . .
H11 H 0.1550 1.1676 0.2441 0.030 Uiso 1 1 calc R . .
N21 N 0.2389(2) 1.1686(2) 0.4202(2) 0.0260(6) Uani 1 1 d . . .
H21 H 0.2838 1.2159 0.3662 0.031 Uiso 1 1 calc R . .
N31 N 0.4894(2) 0.6726(2) 0.5187(2) 0.0266(6) Uani 1 1 d . . .
N34 N 0.5950(2) 0.6900(2) 0.3048(2) 0.0298(6) Uani 1 1 d . . .
B1 B 0.1538(3) 1.4165(3) 0.1935(3) 0.0339(9) Uani 1 1 d . . .
F1 F 0.2294(2) 1.4111(2) 0.25543(19) 0.0551(6) Uani 1 1 d . . .
F2 F 0.09284(19) 1.53054(17) 0.1602(2) 0.0642(7) Uani 1 1 d . . .
F3 F 0.07415(15) 1.33876(16) 0.25870(16) 0.0358(5) Uani 1 1 d . . .
F4 F 0.22591(16) 1.37444(17) 0.10432(16) 0.0403(5) Uani 1 1 d . . .
C2 C 0.4519(3) 1.0761(3) 0.2559(3) 0.0239(7) Uani 1 1 d . . .
C3 C 0.5627(3) 1.0656(3) 0.2695(3) 0.0275(7) Uani 1 1 d . . .
C4 C 0.6101(3) 1.1662(3) 0.1895(3) 0.0292(7) Uani 1 1 d . . .
C5 C 0.7190(3) 1.2047(3) 0.1600(3) 0.0353(8) Uani 1 1 d . . .
H5A H 0.7787 1.1603 0.1986 0.042 Uiso 1 1 calc R . .
C6 C 0.7371(3) 1.3071(3) 0.0750(3) 0.0437(10) Uani 1 1 d . . .
H6A H 0.8092 1.3346 0.0561 0.052 Uiso 1 1 calc R . .
C7 C 0.6514(3) 1.3720(3) 0.0154(3) 0.0437(9) Uani 1 1 d . . .
H7A H 0.6679 1.4412 -0.0446 0.052 Uiso 1 1 calc R . .
C8 C 0.5443(3) 1.3386(3) 0.0409(3) 0.0338(8) Uani 1 1 d . . .
H8A H 0.4861 1.3834 0.0007 0.041 Uiso 1 1 calc R . .
C9 C 0.5250(3) 1.2354(3) 0.1292(3) 0.0285(7) Uani 1 1 d . . .
C10 C 0.6248(3) 0.9681(3) 0.3501(3) 0.0414(9) Uani 1 1 d . . .
H10A H 0.5695 0.9157 0.4020 0.062 Uiso 1 1 calc R . .
H10B H 0.6511 1.0039 0.3907 0.062 Uiso 1 1 calc R . .
H10C H 0.6943 0.9208 0.3104 0.062 Uiso 1 1 calc R . .
C12 C 0.2635(2) 1.0077(3) 0.2302(3) 0.0233(7) Uani 1 1 d . . .
C13 C 0.2799(3) 0.9468(3) 0.1573(3) 0.0281(7) Uani 1 1 d . . .
C14 C 0.2061(3) 1.0202(3) 0.0837(3) 0.0280(7) Uani 1 1 d . . .
C15 C 0.1864(3) 1.0054(3) -0.0079(3) 0.0381(8) Uani 1 1 d . . .
H15A H 0.2259 0.9354 -0.0309 0.046 Uiso 1 1 calc R . .
C16 C 0.1095(3) 1.0935(3) -0.0629(3) 0.0427(9) Uani 1 1 d . . .
H16A H 0.0969 1.0853 -0.1257 0.051 Uiso 1 1 calc R . .
C17 C 0.0491(3) 1.1956(3) -0.0279(3) 0.0390(9) Uani 1 1 d . . .
H17A H -0.0044 1.2552 -0.0674 0.047 Uiso 1 1 calc R . .
C18 C 0.0646(3) 1.2126(3) 0.0620(3) 0.0343(8) Uani 1 1 d . . .
H18A H 0.0222 1.2818 0.0855 0.041 Uiso 1 1 calc R . .
C19 C 0.1452(3) 1.1237(3) 0.1174(3) 0.0243(7) Uani 1 1 d . . .
C20 C 0.3588(3) 0.8282(3) 0.1489(3) 0.0465(10) Uani 1 1 d . . .
H20A H 0.3823 0.7844 0.2180 0.070 Uiso 1 1 calc R . .
H20B H 0.4304 0.8415 0.0880 0.070 Uiso 1 1 calc R . .
H20C H 0.3154 0.7812 0.1351 0.070 Uiso 1 1 calc R . .
C22 C 0.2437(3) 1.0497(3) 0.4303(3) 0.0235(7) Uani 1 1 d . . .
C23 C 0.1604(2) 1.0041(3) 0.5249(3) 0.0238(7) Uani 1 1 d . . .
C24 C 0.1029(2) 1.0983(3) 0.5757(3) 0.0238(7) Uani 1 1 d . . .
C25 C 0.0143(3) 1.1066(3) 0.6732(3) 0.0291(7) Uani 1 1 d . . .
H25A H -0.0214 1.0397 0.7201 0.035 Uiso 1 1 calc R . .
C26 C -0.0201(3) 1.2122(3) 0.6999(3) 0.0342(8) Uani 1 1 d . . .
H26A H -0.0794 1.2176 0.7663 0.041 Uiso 1 1 calc R . .
C27 C 0.0303(3) 1.3134(3) 0.6309(3) 0.0335(8) Uani 1 1 d . . .
H27A H 0.0042 1.3856 0.6515 0.040 Uiso 1 1 calc R . .
C28 C 0.1173(3) 1.3091(3) 0.5336(3) 0.0314(7) Uani 1 1 d . . .
H28A H 0.1511 1.3771 0.4866 0.038 Uiso 1 1 calc R . .
C29 C 0.1533(3) 1.2006(3) 0.5075(3) 0.0258(7) Uani 1 1 d . . .
C30 C 0.1342(3) 0.8800(3) 0.5668(3) 0.0318(8) Uani 1 1 d . . .
H30A H 0.1977 0.8281 0.5268 0.048 Uiso 1 1 calc R . .
H30B H 0.0574 0.8834 0.5553 0.048 Uiso 1 1 calc R . .
H30C H 0.1304 0.8473 0.6457 0.048 Uiso 1 1 calc R . .
C32 C 0.5911(3) 0.5904(2) 0.4951(3) 0.0246(7) Uani 1 1 d . . .
C33 C 0.6471(3) 0.5992(3) 0.3800(3) 0.0251(7) Uani 1 1 d . . .
C35 C 0.6469(3) 0.6974(3) 0.1986(3) 0.0383(8) Uani 1 1 d . . .
H35A H 0.6128 0.7611 0.1447 0.046 Uiso 1 1 calc R . .
C36 C 0.7488(3) 0.6163(3) 0.1626(3) 0.0435(9) Uani 1 1 d . . .
H36A H 0.7806 0.6233 0.0862 0.052 Uiso 1 1 calc R . .
C37 C 0.8019(3) 0.5274(3) 0.2380(3) 0.0383(9) Uani 1 1 d . . .
H37A H 0.8723 0.4728 0.2146 0.046 Uiso 1 1 calc R . .
C38 C 0.7520(3) 0.5167(3) 0.3509(3) 0.0303(7) Uani 1 1 d . . .
C39 C 0.8029(3) 0.4270(3) 0.4362(3) 0.0363(8) Uani 1 1 d . . .
H39A H 0.8746 0.3720 0.4165 0.044 Uiso 1 1 calc R . .
C40 C 0.7511(3) 0.4192(3) 0.5439(3) 0.0345(8) Uani 1 1 d . . .
H40A H 0.7867 0.3590 0.5987 0.041 Uiso 1 1 calc R . .
C41 C 0.6423(3) 0.5014(3) 0.5765(3) 0.0293(7) Uani 1 1 d . . .
C42 C 0.5858(3) 0.5002(3) 0.6865(3) 0.0328(8) Uani 1 1 d . . .
H42A H 0.6186 0.4426 0.7442 0.039 Uiso 1 1 calc R . .
C43 C 0.4842(3) 0.5813(3) 0.7102(3) 0.0334(8) Uani 1 1 d . . .
H43A H 0.4450 0.5806 0.7845 0.040 Uiso 1 1 calc R . .
C44 C 0.4375(3) 0.6662(3) 0.6241(3) 0.0317(8) Uani 1 1 d . . .
H44A H 0.3655 0.7217 0.6419 0.038 Uiso 1 1 calc R . .

loop_
_atom_site_aniso_label
_atom_site_aniso_U_11
_atom_site_aniso_U_22
_atom_site_aniso_U_33
_atom_site_aniso_U_23
_atom_site_aniso_U_13
_atom_site_aniso_U_12
Cu1 0.0322(2) 0.0241(2) 0.0326(3) -0.00608(18) -0.01376(18) 0.00258(16)
P1 0.0251(4) 0.0207(4) 0.0231(4) -0.0056(3) -0.0097(3) -0.0007(3)
N1 0.0228(13) 0.0276(13) 0.0269(15) -0.0058(12) -0.0070(11) -0.0049(11)
N11 0.0280(13) 0.0224(13) 0.0263(15) -0.0090(11) -0.0107(11) -0.0005(10)
N21 0.0280(13) 0.0221(13) 0.0235(15) -0.0046(11) -0.0027(11) -0.0057(11)
N31 0.0260(13) 0.0231(13) 0.0306(16) -0.0096(12) -0.0085(11) -0.0009(11)
N34 0.0296(14) 0.0288(14) 0.0294(16) -0.0073(12) -0.0081(12) -0.0045(11)
B1 0.035(2) 0.0261(19) 0.034(2) -0.0079(17) -0.0040(17) -0.0029(16)
F1 0.0691(15) 0.0623(15) 0.0434(14) -0.0080(12) -0.0156(12) -0.0346(12)
F2 0.0508(13) 0.0270(11) 0.0772(19) 0.0031(11) 0.0009(12) 0.0035(10)
F3 0.0301(10) 0.0298(10) 0.0385(12) -0.0091(9) 0.0015(8) -0.0061(8)
F4 0.0387(10) 0.0417(11) 0.0358(12) -0.0142(9) 0.0004(9) -0.0090(9)
C2 0.0250(15) 0.0224(15) 0.0232(17) -0.0072(13) -0.0062(12) -0.0023(12)
C3 0.0234(15) 0.0311(17) 0.0314(19) -0.0152(15) -0.0080(13) -0.0014(13)
C4 0.0248(15) 0.0315(17) 0.0338(19) -0.0189(15) -0.0035(13) -0.0019(13)
C5 0.0247(16) 0.041(2) 0.048(2) -0.0264(18) -0.0049(15) -0.0061(14)
C6 0.0281(18) 0.050(2) 0.058(3) -0.029(2) 0.0071(17) -0.0179(17)
C7 0.046(2) 0.042(2) 0.038(2) -0.0152(18) 0.0104(17) -0.0214(18)
C8 0.0378(18) 0.0340(18) 0.030(2) -0.0113(15) -0.0032(15) -0.0108(15)
C9 0.0267(15) 0.0324(17) 0.0274(18) -0.0142(15) -0.0026(13) -0.0052(13)
C10 0.0383(19) 0.040(2) 0.055(3) -0.0143(18) -0.0274(18) -0.0018(16)
C12 0.0234(15) 0.0196(14) 0.0250(17) -0.0036(13) -0.0083(13) -0.0027(12)
C13 0.0276(16) 0.0274(16) 0.0286(18) -0.0107(14) -0.0085(13) 0.0000(13)
C14 0.0272(16) 0.0291(16) 0.0259(18) -0.0074(14) -0.0065(13) -0.0042(13)
C15 0.041(2) 0.047(2) 0.034(2) -0.0225(17) -0.0123(16) -0.0035(16)
C16 0.042(2) 0.063(3) 0.031(2) -0.0182(19) -0.0167(16) -0.0083(18)
C17 0.0395(19) 0.046(2) 0.032(2) -0.0020(17) -0.0201(16) -0.0072(16)
C18 0.0352(17) 0.0277(17) 0.037(2) -0.0037(15) -0.0154(15) -0.0028(14)
C19 0.0246(14) 0.0287(16) 0.0201(17) -0.0044(13) -0.0073(12) -0.0075(12)
C20 0.053(2) 0.041(2) 0.056(3) -0.0281(19) -0.032(2) 0.0150(17)
C22 0.0287(15) 0.0216(15) 0.0210(17) -0.0049(13) -0.0104(13) -0.0031(12)
C23 0.0240(15) 0.0259(15) 0.0230(17) -0.0041(13) -0.0103(13) -0.0060(12)
C24 0.0218(14) 0.0284(16) 0.0235(17) -0.0063(13) -0.0095(12) -0.0055(12)
C25 0.0240(15) 0.0371(18) 0.0250(18) -0.0052(15) -0.0074(13) -0.0078(13)
C26 0.0306(17) 0.044(2) 0.030(2) -0.0180(16) -0.0075(14) -0.0015(15)
C27 0.0318(17) 0.0358(18) 0.038(2) -0.0203(16) -0.0103(15) -0.0009(14)
C28 0.0361(18) 0.0271(17) 0.035(2) -0.0095(15) -0.0101(15) -0.0099(14)
C29 0.0260(15) 0.0253(16) 0.0257(18) -0.0079(13) -0.0065(13) -0.0039(12)
C30 0.0301(17) 0.0291(17) 0.035(2) -0.0077(15) -0.0084(14) -0.0066(14)
C32 0.0259(15) 0.0168(14) 0.0332(19) -0.0058(13) -0.0133(13) -0.0024(12)
C33 0.0271(16) 0.0210(15) 0.0305(18) -0.0088(13) -0.0070(13) -0.0083(12)
C35 0.0347(18) 0.043(2) 0.029(2) -0.0058(16) -0.0053(15) -0.0064(16)
C36 0.0339(19) 0.056(2) 0.037(2) -0.0173(19) 0.0038(16) -0.0127(17)
C37 0.0268(17) 0.041(2) 0.046(2) -0.0189(18) -0.0007(16) -0.0074(15)
C38 0.0235(15) 0.0288(17) 0.041(2) -0.0130(15) -0.0095(14) -0.0040(13)
C39 0.0274(17) 0.0242(17) 0.059(3) -0.0170(17) -0.0133(17) 0.0017(13)
C40 0.0352(18) 0.0218(16) 0.047(2) -0.0061(16) -0.0203(17) -0.0005(14)
C41 0.0331(17) 0.0186(15) 0.039(2) -0.0049(14) -0.0164(15) -0.0057(13)
C42 0.046(2) 0.0244(16) 0.031(2) -0.0011(14) -0.0198(16) -0.0084(15)
C43 0.0411(19) 0.0319(18) 0.0283(19) -0.0093(15) -0.0120(15) -0.0044(15)
C44 0.0336(17) 0.0271(17) 0.035(2) -0.0108(15) -0.0098(15) -0.0037(14)

loop_
_atom_type_symbol
_atom_type_description
_atom_type_scat_dispersion_real
_atom_type_scat_dispersion_imag
_atom_type_scat_source
C C 0.0033 0.0016 'International Tables Vol C Tables 4.2.6.8 and 6.1.1.4'
H H 0.0000 0.0000 'International Tables Vol C Tables 4.2.6.8 and 6.1.1.4'
B B 0.0013 0.0007 'International Tables Vol C Tables 4.2.6.8 and 6.1.1.4'
N N 0.0061 0.0033 'International Tables Vol C Tables 4.2.6.8 and 6.1.1.4'
F F 0.0171 0.0103 'International Tables Vol C Tables 4.2.6.8 and 6.1.1.4'
P P 0.1023 0.0942 'International Tables Vol C Tables 4.2.6.8 and 6.1.1.4'
Cu Cu 0.3201 1.2651 'International Tables Vol C Tables 4.2.6.8 and 6.1.1.4'

loop_
_geom_angle_atom_site_label_1
_geom_angle_atom_site_label_2
_geom_angle_atom_site_label_3
_geom_angle
_geom_angle_site_symmetry_1
_geom_angle_site_symmetry_3
_geom_angle_publ_flag
N31 Cu1 N34 82.24(10) . . ?
N31 Cu1 P1 140.38(8) . . ?
N34 Cu1 P1 135.01(8) . . ?
C12 P1 C2 102.18(14) . . ?
C12 P1 C22 103.65(13) . . ?
C2 P1 C22 102.46(14) . . ?
C12 P1 Cu1 118.25(10) . . ?
C2 P1 Cu1 107.43(9) . . ?
C22 P1 Cu1 120.36(10) . . ?
C9 N1 C2 108.8(2) . . ?
C19 N11 C12 109.3(2) . . ?
C29 N21 C22 109.4(3) . . ?
C44 N31 C32 117.6(3) . . ?
C44 N31 Cu1 129.8(2) . . ?
C32 N31 Cu1 112.3(2) . . ?
C35 N34 C33 117.0(3) . . ?
C35 N34 Cu1 132.0(2) . . ?
C33 N34 Cu1 111.0(2) . . ?
F2 B1 F4 111.7(3) . . ?
F2 B1 F3 110.4(3) . . ?
F4 B1 F3 108.4(3) . . ?
F2 B1 F1 110.5(3) . . ?
F4 B1 F1 107.0(3) . . ?
F3 B1 F1 108.8(3) . . ?
C3 C2 N1 109.2(3) . . ?
C3 C2 P1 129.0(2) . . ?
N1 C2 P1 121.7(2) . . ?
C2 C3 C4 106.6(3) . . ?
C2 C3 C10 127.8(3) . . ?
C4 C3 C10 125.5(3) . . ?
C9 C4 C5 118.1(3) . . ?
C9 C4 C3 107.7(3) . . ?
C5 C4 C3 134.2(3) . . ?
C6 C5 C4 119.0(3) . . ?
C5 C6 C7 121.3(3) . . ?
C8 C7 C6 122.0(3) . . ?
C7 C8 C9 116.6(3) . . ?
N1 C9 C8 129.4(3) . . ?
N1 C9 C4 107.6(3) . . ?
C8 C9 C4 123.0(3) . . ?
C13 C12 N11 109.3(3) . . ?
C13 C12 P1 128.8(2) . . ?
N11 C12 P1 121.3(2) . . ?
C12 C13 C14 106.5(3) . . ?
C12 C13 C20 129.4(3) . . ?
C14 C13 C20 124.0(3) . . ?
C19 C14 C15 119.6(3) . . ?
C19 C14 C13 107.7(3) . . ?
C15 C14 C13 132.7(3) . . ?
C16 C15 C14 118.9(3) . . ?
C15 C16 C17 120.8(3) . . ?
C18 C17 C16 122.1(3) . . ?
C17 C18 C19 117.4(3) . . ?
N11 C19 C18 131.5(3) . . ?
N11 C19 C14 107.2(3) . . ?
C18 C19 C14 121.2(3) . . ?
C23 C22 N21 109.1(3) . . ?
C23 C22 P1 129.3(2) . . ?
N21 C22 P1 121.6(2) . . ?
C22 C23 C24 106.8(3) . . ?
C22 C23 C30 127.0(3) . . ?
C24 C23 C30 126.2(3) . . ?
C25 C24 C29 118.6(3) . . ?
C25 C24 C23 133.9(3) . . ?
C29 C24 C23 107.5(3) . . ?
C26 C25 C24 119.2(3) . . ?
C25 C26 C27 121.5(3) . . ?
C28 C27 C26 121.0(3) . . ?
C27 C28 C29 117.3(3) . . ?
N21 C29 C28 130.4(3) . . ?
N21 C29 C24 107.3(3) . . ?
C28 C29 C24 122.4(3) . . ?
N31 C32 C41 122.9(3) . . ?
N31 C32 C33 117.0(3) . . ?
C41 C32 C33 120.1(3) . . ?
N34 C33 C38 123.4(3) . . ?
N34 C33 C32 117.2(3) . . ?
C38 C33 C32 119.4(3) . . ?
N34 C35 C36 123.4(3) . . ?
C37 C36 C35 119.3(4) . . ?
C36 C37 C38 119.5(3) . . ?
C33 C38 C37 117.3(3) . . ?
C33 C38 C39 119.3(3) . . ?
C37 C38 C39 123.4(3) . . ?
C40 C39 C38 121.4(3) . . ?
C39 C40 C41 120.7(3) . . ?
C32 C41 C42 117.3(3) . . ?
C32 C41 C40 119.2(3) . . ?
C42 C41 C40 123.5(3) . . ?
C43 C42 C41 119.9(3) . . ?
C42 C43 C44 119.4(3) . . ?
N31 C44 C43 122.9(3) . . ?

loop_
_geom_bond_atom_site_label_1
_geom_bond_atom_site_label_2
_geom_bond_distance
_geom_bond_site_symmetry_2
_geom_bond_publ_flag
Cu1 N31 2.021(3) . ?
Cu1 N34 2.063(3) . ?
Cu1 P1 2.1729(8) . ?
P1 C12 1.801(3) . ?
P1 C2 1.806(3) . ?
P1 C22 1.808(3) . ?
N1 C9 1.376(4) . ?
N1 C2 1.392(4) . ?
N11 C19 1.366(4) . ?
N11 C12 1.394(3) . ?
N21 C29 1.371(4) . ?
N21 C22 1.389(4) . ?
N31 C44 1.328(4) . ?
N31 C32 1.363(4) . ?
N34 C35 1.335(4) . ?
N34 C33 1.360(4) . ?
B1 F2 1.357(4) . ?
B1 F4 1.393(4) . ?
B1 F3 1.404(4) . ?
B1 F1 1.404(5) . ?
C2 C3 1.378(4) . ?
C3 C4 1.427(5) . ?
C3 C10 1.497(4) . ?
C4 C9 1.408(4) . ?
C4 C5 1.413(4) . ?
C5 C6 1.369(5) . ?
C6 C7 1.401(5) . ?
C7 C8 1.369(5) . ?
C8 C9 1.399(5) . ?
C12 C13 1.363(4) . ?
C13 C14 1.435(4) . ?
C13 C20 1.496(4) . ?
C14 C19 1.406(4) . ?
C14 C15 1.409(5) . ?
C15 C16 1.364(5) . ?
C16 C17 1.399(5) . ?
C17 C18 1.376(5) . ?
C18 C19 1.400(4) . ?
C22 C23 1.381(4) . ?
C23 C24 1.428(4) . ?
C23 C30 1.501(4) . ?
C24 C25 1.404(4) . ?
C24 C29 1.420(4) . ?
C25 C26 1.367(5) . ?
C26 C27 1.412(5) . ?
C27 C28 1.385(5) . ?
C28 C29 1.395(4) . ?
C32 C41 1.400(4) . ?
C32 C33 1.445(4) . ?
C33 C38 1.404(4) . ?
C35 C36 1.399(5) . ?
C36 C37 1.359(5) . ?
C37 C38 1.406(5) . ?
C38 C39 1.435(5) . ?
C39 C40 1.353(5) . ?
C40 C41 1.441(4) . ?
C41 C42 1.402(5) . ?
C42 C43 1.355(4) . ?
C43 C44 1.399(4) . ?

loop_
_geom_hbond_atom_site_label_D
_geom_hbond_atom_site_label_H
_geom_hbond_atom_site_label_A
_geom_hbond_distance_DH
_geom_hbond_distance_HA
_geom_hbond_distance_DA
_geom_hbond_angle_DHA
_geom_hbond_site_symmetry_A
N11 H11 F3 0.88 2.07 2.879(3) 151.8 .
N1 H1 F4 0.88 2.26 2.994(3) 140.4 .
N1 H1 N11 0.88 2.52 3.169(3) 130.9 .
N21 H21 F1 0.88 2.34 2.983(3) 129.9 .
